data_1555173
loop_
_publ_author_name
'Wang, Jia-Peng'
'Shu, Yan'
'Liu, Shi-Xi'
'Hu, Jun-Tao'
'Sun, Cheng-Tong'
'Zhou, Hao'
'Gan, Dong'
'Cai, Xue-Yun'
'Pu, Wei'
'Cai, Le'
'Ding, Zhong-Tao'

_publ_section_title
;
 Expanstines A--D: four unusual isoprenoid epoxycyclohexenones generated
 by Penicillium expansum YJ-15 fermentation and photopromotion
;
_journal_issue 23
_journal_name_full 'Organic Chemistry Frontiers'
_journal_page_first 3839
_journal_paper_doi 10.1039/C9QO01076A
_journal_volume 6
_journal_year 2019
_chemical_absolute_configuration ad
_chemical_formula_moiety 'C24 H32 O5'
_chemical_formula_sum 'C24 H32 O5'
_chemical_formula_weight 400.49
_space_group_crystal_system monoclinic
_space_group_IT_number 5
_space_group_name_Hall 'C 2y'
_space_group_name_H-M_alt 'C 1 2 1'
_atom_sites_solution_hydrogens mixed
_atom_sites_solution_primary direct
_atom_sites_solution_secondary difmap
_audit_creation_method SHELXL-2014/7
_audit_update_record
;
2018-08-11 deposited with the CCDC.	2019-10-10 downloaded from the CCDC.
;
_cell_angle_alpha 90
_cell_angle_beta 107.9990(10)
_cell_angle_gamma 90
_cell_formula_units_Z 4
_cell_length_a 25.9119(7)
_cell_length_b 7.4654(2)
_cell_length_c 11.5725(3)
_cell_measurement_reflns_used 9894
_cell_measurement_temperature 100(2)
_cell_measurement_theta_max 69.88
_cell_measurement_theta_min 3.59
_cell_volume 2129.06(10)
_computing_cell_refinement 'Bruker SAINT'
_computing_data_collection 'Bruker APEX2'
_computing_data_reduction 'Bruker SAINT'
_computing_molecular_graphics 'Bruker SHELXTL'
_computing_publication_material 'Bruker SHELXTL'
_computing_structure_refinement 'SHELXL-2014 (Sheldrick 2014)'
_computing_structure_solution 'SHELXS-97 (Sheldrick 2008)'
_diffrn_ambient_temperature 100(2)
_diffrn_measured_fraction_theta_full 0.983
_diffrn_measured_fraction_theta_max 0.969
_diffrn_measurement_device_type 'Bruker APEX-II CCD'
_diffrn_measurement_method '\f and \w scans'
_diffrn_radiation_type CuK\a
_diffrn_radiation_wavelength 1.54178
_diffrn_reflns_av_R_equivalents 0.0379
_diffrn_reflns_av_unetI/netI 0.0406
_diffrn_reflns_Laue_measured_fraction_full 0.983
_diffrn_reflns_Laue_measured_fraction_max 0.969
_diffrn_reflns_limit_h_max 29
_diffrn_reflns_limit_h_min -31
_diffrn_reflns_limit_k_max 8
_diffrn_reflns_limit_k_min -8
_diffrn_reflns_limit_l_max 14
_diffrn_reflns_limit_l_min -13
_diffrn_reflns_number 11165
_diffrn_reflns_point_group_measured_fraction_full 0.929
_diffrn_reflns_point_group_measured_fraction_max 0.905
_diffrn_reflns_theta_full 67.679
_diffrn_reflns_theta_max 70.060
_diffrn_reflns_theta_min 3.587
_diffrn_source 'fine-focus sealed tube'
_exptl_absorpt_coefficient_mu 0.695
_exptl_absorpt_correction_type multi-scan
_exptl_absorpt_process_details sadabs
_exptl_crystal_colour colourless
_exptl_crystal_density_diffrn 1.249
_exptl_crystal_description plate
_exptl_crystal_F_000 864
_exptl_crystal_size_max 1.050
_exptl_crystal_size_mid 0.430
_exptl_crystal_size_min 0.060
_exptl_transmission_factor_max 0.7533
_exptl_transmission_factor_min 0.3183
_refine_diff_density_max 0.253
_refine_diff_density_min -0.241
_refine_diff_density_rms 0.048
_refine_ls_abs_structure_details
;
 Flack x determined using 1491 quotients [(I+)-(I-)]/[(I+)+(I-)]
 (Parsons, Flack and Wagner, Acta Cryst. B69 (2013) 249-259).
;
_refine_ls_abs_structure_Flack 0.00(6)
_refine_ls_extinction_coef 0.0023(4)
_refine_ls_extinction_expression Fc^*^=kFc[1+0.001xFc^2^\l^3^/sin(2\q)]^-1/4^
_refine_ls_extinction_method 'SHELXL-2014/7 (Sheldrick 2014'
_refine_ls_goodness_of_fit_ref 1.060
_refine_ls_hydrogen_treatment mixed
_refine_ls_matrix_type full
_refine_ls_number_parameters 270
_refine_ls_number_reflns 3668
_refine_ls_number_restraints 1
_refine_ls_restrained_S_all 1.060
_refine_ls_R_factor_all 0.0530
_refine_ls_R_factor_gt 0.0525
_refine_ls_shift/su_max 0.003
_refine_ls_shift/su_mean 0.000
_refine_ls_structure_factor_coef Fsqd
_refine_ls_weighting_details 'w=1/[\s^2^(Fo^2^)+(0.0619P)^2^+2.6126P] where P=(Fo^2^+2Fc^2^)/3'
_refine_ls_weighting_scheme calc
_refine_ls_wR_factor_gt 0.1389
_refine_ls_wR_factor_ref 0.1396
_reflns_Friedel_coverage 0.725
_reflns_Friedel_fraction_full 0.865
_reflns_Friedel_fraction_max 0.829
_reflns_number_gt 3627
_reflns_number_total 3668
_reflns_threshold_expression 'I > 2\s(I)'
_cod_data_source_file c9qo01076a2.cif
_cod_data_source_block cu_yd_dzt10_0m
_cod_original_sg_symbol_H-M 'C 2'
_cod_database_code 1555173
_shelx_shelxl_version_number 2014/7
_shelx_space_group_comment
;
The symmetry employed for this shelxl refinement is uniquely defined
by the following loop, which should always be used as a source of
symmetry information in preference to the above space-group names.
They are only intended as comments.
;
_shelx_estimated_absorpt_t_min 0.529
_shelx_estimated_absorpt_t_max 0.959

loop_
_space_group_symop_operation_xyz
'x, y, z'
'-x, y, -z'
'x+1/2, y+1/2, z'
'-x+1/2, y+1/2, -z'

loop_
_atom_site_label
_atom_site_type_symbol
_atom_site_fract_x
_atom_site_fract_y
_atom_site_fract_z
_atom_site_U_iso_or_equiv
_atom_site_adp_type
_atom_site_occupancy
_atom_site_site_symmetry_order
_atom_site_calc_flag
_atom_site_refinement_flags_posn
_atom_site_refinement_flags_adp
O1 O 0.27392(9) 0.1147(4) 1.35195(19) 0.0416(7) Uani 1 1 d . .
O2 O 0.17680(10) 0.0803(4) 0.8360(2) 0.0402(6) Uani 1 1 d . .
H3 H 0.191(2) 0.173(8) 0.813(5) 0.060 Uiso 1 1 d . U
O3 O 0.15729(9) 0.4455(3) 0.9501(2) 0.0316(5) Uani 1 1 d . .
O4 O 0.18273(12) 0.4072(4) 1.2590(2) 0.0509(7) Uani 1 1 d . .
O5 O 0.2939(2) -0.1200(6) 1.2604(3) 0.0880(14) Uani 1 1 d . .
C1 C -0.0824(2) -0.3335(7) 0.5582(8) 0.117(3) Uani 1 1 d . .
H1 H -0.0856 -0.4223 0.6180 0.175 Uiso 1 1 calc R U
H5 H -0.0485 -0.3536 0.5392 0.175 Uiso 1 1 calc R U
H6 H -0.1132 -0.3454 0.4840 0.175 Uiso 1 1 calc R U
C2 C -0.08206(19) -0.1431(7) 0.6111(7) 0.091(2) Uani 1 1 d . .
C3 C -0.02495(17) -0.1138(6) 0.7076(6) 0.0669(15) Uani 1 1 d . .
H22 H 0.0017 -0.1423 0.6635 0.080 Uiso 1 1 calc R U
C4 C -0.01137(14) 0.0823(5) 0.7534(4) 0.0526(11) Uani 1 1 d . .
C5 C 0.04899(14) 0.0861(5) 0.8310(4) 0.0410(9) Uani 1 1 d . .
C6 C 0.07670(14) 0.2673(5) 0.8407(3) 0.0369(8) Uani 1 1 d . .
H26 H 0.0824 0.2959 0.7620 0.044 Uiso 1 1 calc R U
H27 H 0.0525 0.3601 0.8567 0.044 Uiso 1 1 calc R U
C7 C 0.13057(13) 0.2744(4) 0.9397(3) 0.0304(7) Uani 1 1 d . .
C8 C 0.16646(13) 0.1114(5) 0.9474(3) 0.0334(7) Uani 1 1 d . .
C9 C 0.21915(12) 0.1251(5) 1.0503(3) 0.0323(7) Uani 1 1 d . .
H28 H 0.2490 0.0559 1.0442 0.039 Uiso 1 1 calc R U
C10 C 0.22693(13) 0.2273(5) 1.1493(3) 0.0315(7) Uani 1 1 d . .
C11 C 0.27925(14) 0.2255(6) 1.2531(3) 0.0414(9) Uani 1 1 d . .
H29 H 0.3089 0.1784 1.2244 0.050 Uiso 1 1 calc R U
H30 H 0.2888 0.3493 1.2827 0.050 Uiso 1 1 calc R U
C12 C 0.28281(14) -0.0590(6) 1.3436(3) 0.0440(10) Uani 1 1 d . .
C13 C 0.27705(17) -0.1647(10) 1.4478(5) 0.081(2) Uani 1 1 d . .
H31 H 0.2708 -0.2908 1.4241 0.122 Uiso 1 1 calc R U
H2 H 0.2462 -0.1189 1.4711 0.122 Uiso 1 1 calc R U
H32 H 0.3103 -0.1540 1.5167 0.122 Uiso 1 1 calc R U
C14 C 0.13824(13) 0.3841(5) 1.0489(3) 0.0316(7) Uani 1 1 d . .
H4 H 0.1054 0.4444 1.0586 0.038 Uiso 1 1 calc R U
C15 C 0.18305(14) 0.3429(5) 1.1619(3) 0.0344(8) Uani 1 1 d . .
C16 C -0.12890(18) -0.1360(8) 0.6666(8) 0.114(3) Uani 1 1 d . .
H9 H -0.1625 -0.1768 0.6064 0.171 Uiso 1 1 calc R U
H7 H -0.1336 -0.0127 0.6906 0.171 Uiso 1 1 calc R U
H8 H -0.1205 -0.2141 0.7381 0.171 Uiso 1 1 calc R U
C17 C -0.0892(2) -0.0094(7) 0.5102(6) 0.093(2) Uani 1 1 d . .
H14 H -0.1268 -0.0181 0.4548 0.111 Uiso 1 1 calc R U
H15 H -0.0645 -0.0419 0.4631 0.111 Uiso 1 1 calc R U
C18 C -0.0781(2) 0.1858(6) 0.5528(6) 0.0755(19) Uani 1 1 d . .
H12 H -0.0819 0.2645 0.4818 0.091 Uiso 1 1 calc R U
H13 H -0.1049 0.2243 0.5929 0.091 Uiso 1 1 calc R U
C19 C -0.02051(17) 0.2034(5) 0.6421(4) 0.0576(13) Uani 1 1 d . .
H11 H 0.0061 0.1723 0.5998 0.069 Uiso 1 1 calc R U
H10 H -0.0141 0.3295 0.6693 0.069 Uiso 1 1 calc R U
C20 C -0.01064(17) -0.2402(6) 0.8152(6) 0.0709(16) Uani 1 1 d . .
H21 H -0.0231 -0.3628 0.7874 0.085 Uiso 1 1 calc R U
H20 H -0.0293 -0.2018 0.8739 0.085 Uiso 1 1 calc R U
C21 C 0.05097(16) -0.2410(6) 0.8774(5) 0.0622(14) Uani 1 1 d . .
H18 H 0.0587 -0.2923 0.9599 0.075 Uiso 1 1 calc R U
H19 H 0.0682 -0.3192 0.8308 0.075 Uiso 1 1 calc R U
C22 C 0.07579(15) -0.0566(5) 0.8872(4) 0.0455(10) Uani 1 1 d . .
C23 C 0.13474(14) -0.0519(5) 0.9692(4) 0.0406(9) Uani 1 1 d . .
H16 H 0.1533 -0.1621 0.9557 0.049 Uiso 1 1 calc R U
H17 H 0.1352 -0.0517 1.0551 0.049 Uiso 1 1 calc R U
C24 C -0.04368(15) 0.1548(6) 0.8346(5) 0.0615(13) Uani 1 1 d . .
H24 H -0.0258 0.2623 0.8771 0.092 Uiso 1 1 calc R U
H23 H -0.0453 0.0633 0.8941 0.092 Uiso 1 1 calc R U
H25 H -0.0806 0.1849 0.7842 0.092 Uiso 1 1 calc R U

loop_
_atom_site_aniso_label
_atom_site_aniso_U_11
_atom_site_aniso_U_22
_atom_site_aniso_U_33
_atom_site_aniso_U_23
_atom_site_aniso_U_13
_atom_site_aniso_U_12
O1 0.0288(12) 0.069(2) 0.0218(11) 0.0034(11) -0.0005(9) 0.0068(13)
O2 0.0378(14) 0.0356(15) 0.0367(13) -0.0032(11) -0.0038(10) 0.0053(11)
O3 0.0257(11) 0.0258(12) 0.0343(11) 0.0019(9) -0.0038(8) -0.0051(9)
O4 0.0475(16) 0.0545(19) 0.0393(14) -0.0070(12) -0.0032(11) 0.0112(13)
O5 0.155(4) 0.064(2) 0.0502(19) 0.0160(17) 0.039(2) 0.044(3)
C1 0.050(3) 0.041(3) 0.194(8) -0.039(4) -0.059(4) 0.002(2)
C2 0.033(2) 0.033(3) 0.162(6) -0.023(3) -0.037(3) 0.0021(19)
C3 0.0253(19) 0.027(2) 0.119(4) -0.013(2) -0.020(2) 0.0004(15)
C4 0.0225(17) 0.0240(19) 0.087(3) -0.0087(19) -0.0179(17) 0.0030(14)
C5 0.0225(16) 0.0256(18) 0.059(2) -0.0039(16) -0.0111(15) 0.0001(14)
C6 0.0263(17) 0.0241(18) 0.0450(19) -0.0016(14) -0.0113(14) 0.0030(13)
C7 0.0210(16) 0.0247(17) 0.0364(17) 0.0038(14) -0.0045(13) -0.0017(13)
C8 0.0248(15) 0.0298(19) 0.0374(17) 0.0015(14) -0.0022(13) 0.0040(14)
C9 0.0210(14) 0.0302(18) 0.0412(18) 0.0114(14) 0.0031(13) 0.0012(13)
C10 0.0216(15) 0.0325(19) 0.0343(17) 0.0075(13) -0.0003(13) -0.0031(13)
C11 0.0280(18) 0.048(2) 0.0373(19) 0.0096(16) -0.0054(14) -0.0038(16)
C12 0.0323(18) 0.058(3) 0.0363(19) 0.0174(18) 0.0034(14) 0.0031(18)
C13 0.030(2) 0.135(5) 0.073(3) 0.074(4) 0.007(2) 0.013(3)
C14 0.0244(16) 0.0260(18) 0.0388(17) 0.0039(14) 0.0016(13) -0.0026(13)
C15 0.0304(17) 0.0312(18) 0.0358(18) 0.0000(14) 0.0016(14) -0.0045(14)
C16 0.024(2) 0.050(3) 0.224(9) -0.016(4) -0.027(3) -0.003(2)
C17 0.043(3) 0.045(3) 0.133(5) -0.034(3) -0.056(3) 0.010(2)
C18 0.044(3) 0.033(3) 0.106(4) -0.018(2) -0.042(3) 0.0088(18)
C19 0.038(2) 0.028(2) 0.075(3) -0.0144(19) -0.030(2) 0.0083(16)
C20 0.028(2) 0.024(2) 0.135(5) 0.000(2) -0.013(2) -0.0047(16)
C21 0.027(2) 0.026(2) 0.112(4) 0.003(2) -0.009(2) 0.0002(16)
C22 0.0242(17) 0.0231(19) 0.074(3) -0.0014(17) -0.0064(16) 0.0002(15)
C23 0.0230(16) 0.0251(18) 0.061(2) 0.0041(16) -0.0062(15) 0.0038(14)
C24 0.0232(17) 0.038(2) 0.106(4) -0.003(2) -0.006(2) 0.0037(17)

loop_
_atom_type_symbol
_atom_type_description
_atom_type_scat_dispersion_real
_atom_type_scat_dispersion_imag
_atom_type_scat_source
C C 0.0181 0.0091 'International Tables Vol C Tables 4.2.6.8 and 6.1.1.4'
H H 0.0000 0.0000 'International Tables Vol C Tables 4.2.6.8 and 6.1.1.4'
O O 0.0492 0.0322 'International Tables Vol C Tables 4.2.6.8 and 6.1.1.4'

loop_
_geom_angle_atom_site_label_1
_geom_angle_atom_site_label_2
_geom_angle_atom_site_label_3
_geom_angle
C12 O1 C11 116.0(3)
C8 O2 H3 111(3)
C7 O3 C14 60.9(2)
C2 C1 H1 109.5
C2 C1 H5 109.5
H1 C1 H5 109.5
C2 C1 H6 109.5
H1 C1 H6 109.5
H5 C1 H6 109.5
C17 C2 C16 112.2(5)
C17 C2 C1 108.6(6)
C16 C2 C1 106.7(5)
C17 C2 C3 108.8(4)
C16 C2 C3 112.9(6)
C1 C2 C3 107.4(4)
C20 C3 C4 109.5(4)
C20 C3 C2 115.8(4)
C4 C3 C2 115.9(3)
C20 C3 H22 104.7
C4 C3 H22 104.7
C2 C3 H22 104.7
C19 C4 C24 109.5(4)
C19 C4 C5 110.1(4)
C24 C4 C5 106.5(3)
C19 C4 C3 107.9(4)
C24 C4 C3 115.5(4)
C5 C4 C3 107.2(3)
C22 C5 C6 121.0(3)
C22 C5 C4 123.6(3)
C6 C5 C4 115.5(3)
C7 C6 C5 113.1(3)
C7 C6 H26 109.0
C5 C6 H26 109.0
C7 C6 H27 109.0
C5 C6 H27 109.0
H26 C6 H27 107.8
O3 C7 C14 60.0(2)
O3 C7 C6 113.8(3)
C14 C7 C6 121.4(3)
O3 C7 C8 115.9(3)
C14 C7 C8 118.7(3)
C6 C7 C8 115.0(3)
O2 C8 C9 110.5(3)
O2 C8 C7 111.3(3)
C9 C8 C7 112.3(3)
O2 C8 C23 106.3(3)
C9 C8 C23 108.9(3)
C7 C8 C23 107.3(3)
C10 C9 C8 124.9(3)
C10 C9 H28 117.5
C8 C9 H28 117.5
C9 C10 C15 120.2(3)
C9 C10 C11 122.5(3)
C15 C10 C11 117.2(3)
O1 C11 C10 110.6(3)
O1 C11 H29 109.5
C10 C11 H29 109.5
O1 C11 H30 109.5
C10 C11 H30 109.5
H29 C11 H30 108.1
O5 C12 O1 121.9(4)
O5 C12 C13 124.7(5)
O1 C12 C13 113.4(4)
C12 C13 H31 109.5
C12 C13 H2 109.5
H31 C13 H2 109.5
C12 C13 H32 109.5
H31 C13 H32 109.5
H2 C13 H32 109.5
O3 C14 C7 59.1(2)
O3 C14 C15 113.2(3)
C7 C14 C15 120.2(3)
O3 C14 H4 117.1
C7 C14 H4 117.1
C15 C14 H4 117.1
O4 C15 C10 123.1(3)
O4 C15 C14 120.0(3)
C10 C15 C14 116.8(3)
C2 C16 H9 109.5
C2 C16 H7 109.5
H9 C16 H7 109.5
C2 C16 H8 109.5
H9 C16 H8 109.5
H7 C16 H8 109.5
C2 C17 C18 114.5(5)
C2 C17 H14 108.6
C18 C17 H14 108.6
C2 C17 H15 108.6
C18 C17 H15 108.6
H14 C17 H15 107.6
C19 C18 C17 110.1(3)
C19 C18 H12 109.6
C17 C18 H12 109.6
C19 C18 H13 109.6
C17 C18 H13 109.6
H12 C18 H13 108.2
C4 C19 C18 112.4(4)
C4 C19 H11 109.1
C18 C19 H11 109.1
C4 C19 H10 109.1
C18 C19 H10 109.1
H11 C19 H10 107.8
C3 C20 C21 110.0(4)
C3 C20 H21 109.7
C21 C20 H21 109.7
C3 C20 H20 109.7
C21 C20 H20 109.7
H21 C20 H20 108.2
C22 C21 C20 112.9(3)
C22 C21 H18 109.0
C20 C21 H18 109.0
C22 C21 H19 109.0
C20 C21 H19 109.0
H18 C21 H19 107.8
C5 C22 C21 123.3(3)
C5 C22 C23 123.8(3)
C21 C22 C23 112.9(3)
C22 C23 C8 113.5(3)
C22 C23 H16 108.9
C8 C23 H16 108.9
C22 C23 H17 108.9
C8 C23 H17 108.9
H16 C23 H17 107.7
C4 C24 H24 109.5
C4 C24 H23 109.5
H24 C24 H23 109.5
C4 C24 H25 109.5
H24 C24 H25 109.5
H23 C24 H25 109.5

loop_
_geom_bond_atom_site_label_1
_geom_bond_atom_site_label_2
_geom_bond_distance
O1 C12 1.325(6)
O1 C11 1.452(4)
O2 C8 1.414(4)
O2 H3 0.86(6)
O3 C7 1.440(4)
O3 C14 1.453(4)
O4 C15 1.224(4)
O5 C12 1.179(5)
C1 C2 1.546(7)
C1 H1 0.9800
C1 H5 0.9800
C1 H6 0.9800
C2 C17 1.503(10)
C2 C16 1.539(10)
C2 C3 1.570(6)
C3 C20 1.515(8)
C3 C4 1.560(6)
C3 H22 1.0000
C4 C19 1.531(7)
C4 C24 1.536(7)
C4 C5 1.544(4)
C5 C22 1.327(5)
C5 C6 1.519(5)
C6 C7 1.508(4)
C6 H26 0.9900
C6 H27 0.9900
C7 C14 1.467(5)
C7 C8 1.517(5)
C8 C9 1.512(4)
C8 C23 1.534(5)
C9 C10 1.339(5)
C9 H28 0.9500
C10 C15 1.471(5)
C10 C11 1.509(4)
C11 H29 0.9900
C11 H30 0.9900
C12 C13 1.486(5)
C13 H31 0.9800
C13 H2 0.9800
C13 H32 0.9800
C14 C15 1.488(5)
C14 H4 1.0000
C16 H9 0.9800
C16 H7 0.9800
C16 H8 0.9800
C17 C18 1.537(6)
C17 H14 0.9900
C17 H15 0.9900
C18 C19 1.536(5)
C18 H12 0.9900
C18 H13 0.9900
C19 H11 0.9900
C19 H10 0.9900
C20 C21 1.535(5)
C20 H21 0.9900
C20 H20 0.9900
C21 C22 1.508(6)
C21 H18 0.9900
C21 H19 0.9900
C22 C23 1.529(5)
C23 H16 0.9900
C23 H17 0.9900
C24 H24 0.9800
C24 H23 0.9800
C24 H25 0.9800

loop_
_geom_hbond_atom_site_label_D
_geom_hbond_atom_site_label_H
_geom_hbond_atom_site_label_A
_geom_hbond_distance_DH
_geom_hbond_distance_HA
_geom_hbond_distance_DA
_geom_hbond_angle_DHA
_geom_hbond_site_symmetry_A
C13 H32 O4 0.98 2.59 3.272(6) 127.0 4_548
C11 H30 O2 0.99 2.53 3.178(5) 122.7 4_557
C9 H28 O3 0.95 2.55 3.472(4) 164.9 4_547
O2 H3 O5 0.86(6) 1.87(6) 2.712(5) 168(5) 4_557
C13 H32 O4 0.98 2.59 3.272(6) 127.0 4_548
C11 H30 O2 0.99 2.53 3.178(5) 122.7 4_557
C9 H28 O3 0.95 2.55 3.472(4) 164.9 4_547
O2 H3 O5 0.86(6) 1.87(6) 2.712(5) 168(5) 4_557
O2 H3 O5 0.86(6) 1.87(6) 2.712(5) 168(5) 4_557
C9 H28 O3 0.95 2.55 3.472(4) 164.9 4_547
C11 H30 O2 0.99 2.53 3.178(5) 122.7 4_557
C13 H32 O4 0.98 2.59 3.272(6) 127.0 4_548
O2 H3 O5 0.86(6) 1.87(6) 2.712(5) 168(5) 4_557
C9 H28 O3 0.95 2.55 3.472(4) 164.9 4_547
C11 H30 O2 0.99 2.53 3.178(5) 122.7 4_557
C13 H32 O4 0.98 2.59 3.272(6) 127.0 4_548
O2 H3 O5 0.86(6) 1.87(6) 2.712(5) 168(5) 4_557
C9 H28 O3 0.95 2.55 3.472(4) 164.9 4_547
C11 H30 O2 0.99 2.53 3.178(5) 122.7 4_557
C13 H32 O4 0.98 2.59 3.272(6) 127.0 4_548

loop_
_geom_torsion_atom_site_label_1
_geom_torsion_atom_site_label_2
_geom_torsion_atom_site_label_3
_geom_torsion_atom_site_label_4
_geom_torsion
C17 C2 C3 C20 -179.0(5)
C16 C2 C3 C20 55.7(6)
C1 C2 C3 C20 -61.7(8)
C17 C2 C3 C4 50.7(7)
C16 C2 C3 C4 -74.6(7)
C1 C2 C3 C4 168.0(6)
C20 C3 C4 C19 174.0(4)
C2 C3 C4 C19 -52.8(6)
C20 C3 C4 C24 -63.1(5)
C2 C3 C4 C24 70.1(6)
C20 C3 C4 C5 55.4(5)
C2 C3 C4 C5 -171.4(5)
C19 C4 C5 C22 -142.2(4)
C24 C4 C5 C22 99.2(5)
C3 C4 C5 C22 -25.0(6)
C19 C4 C5 C6 38.4(5)
C24 C4 C5 C6 -80.2(5)
C3 C4 C5 C6 155.6(4)
C22 C5 C6 C7 -13.2(6)
C4 C5 C6 C7 166.2(3)
C14 O3 C7 C6 113.8(3)
C14 O3 C7 C8 -109.6(3)
C5 C6 C7 O3 -179.9(3)
C5 C6 C7 C14 -111.8(4)
C5 C6 C7 C8 43.1(5)
O3 C7 C8 O2 -79.1(3)
C14 C7 C8 O2 -147.5(3)
C6 C7 C8 O2 56.9(4)
O3 C7 C8 C9 45.4(4)
C14 C7 C8 C9 -23.0(4)
C6 C7 C8 C9 -178.6(3)
O3 C7 C8 C23 164.9(3)
C14 C7 C8 C23 96.6(3)
C6 C7 C8 C23 -59.0(4)
O2 C8 C9 C10 148.1(3)
C7 C8 C9 C10 23.2(5)
C23 C8 C9 C10 -95.5(4)
C8 C9 C10 C15 -2.4(5)
C8 C9 C10 C11 175.6(3)
C12 O1 C11 C10 85.2(4)
C9 C10 C11 O1 -99.8(4)
C15 C10 C11 O1 78.2(4)
C11 O1 C12 O5 -0.6(6)
C11 O1 C12 C13 179.7(3)
C7 O3 C14 C15 112.4(3)
C6 C7 C14 O3 -101.1(3)
C8 C7 C14 O3 104.9(3)
O3 C7 C14 C15 -100.6(3)
C6 C7 C14 C15 158.4(3)
C8 C7 C14 C15 4.4(5)
C9 C10 C15 O4 162.9(4)
C11 C10 C15 O4 -15.1(5)
C9 C10 C15 C14 -18.5(5)
C11 C10 C15 C14 163.5(3)
O3 C14 C15 O4 129.1(4)
C7 C14 C15 O4 -164.3(3)
O3 C14 C15 C10 -49.5(4)
C7 C14 C15 C10 17.1(5)
C16 C2 C17 C18 74.2(6)
C1 C2 C17 C18 -168.1(5)
C3 C2 C17 C18 -51.5(7)
C2 C17 C18 C19 56.7(8)
C24 C4 C19 C18 -70.9(4)
C5 C4 C19 C18 172.3(4)
C3 C4 C19 C18 55.6(5)
C17 C18 C19 C4 -58.3(7)
C4 C3 C20 C21 -65.8(5)
C2 C3 C20 C21 160.9(5)
C3 C20 C21 C22 41.3(6)
C6 C5 C22 C21 -177.9(4)
C4 C5 C22 C21 2.8(7)
C6 C5 C22 C23 2.5(7)
C4 C5 C22 C23 -176.8(4)
C20 C21 C22 C5 -10.3(8)
C20 C21 C22 C23 169.3(4)
C5 C22 C23 C8 -20.2(6)
C21 C22 C23 C8 160.2(4)
O2 C8 C23 C22 -73.6(4)
C9 C8 C23 C22 167.3(3)
C7 C8 C23 C22 45.6(4)
